data_7037347
loop_
_publ_author_name
'Blahut, Jan'
'Hermann, Petr'
'G\'alisov\'a, Andrea'
'Herynek, V\'it'
'C\'isa\<rov\'a, Ivana'
'To\<sner, Zden\<ek'
'Kotek, Jan'

_publ_section_title
;
 Nickel(ii) complexes of N-CH2CF3 cyclam derivatives as contrast agents
 for (19)F magnetic resonance imaging.
;
_journal_issue 2
_journal_name_full 'Dalton transactions (Cambridge, England : 2003)'
_journal_page_first 474
_journal_page_last 478
_journal_paper_doi 10.1039/c5dt04138d
_journal_volume 45
_journal_year 2015
_chemical_compound_source 'synthesized by the authors'
_chemical_formula_moiety 'C14 H26 F6 N4 Ni, 2(Cl O4)'
_chemical_formula_sum 'C14 H26 Cl2 F6 N4 Ni O8'
_chemical_formula_weight 622.00
_chemical_name_systematic
; 
 ? 
;
_space_group_IT_number 2
_symmetry_cell_setting triclinic
_symmetry_space_group_name_Hall '-P 1'
_symmetry_space_group_name_H-M 'P -1'
_atom_sites_solution_hydrogens difmap
_atom_sites_solution_primary direct
_atom_sites_solution_secondary difmap
_audit_creation_method SHELXL-97
_audit_update_record
;
2015-10-08 deposited with the CCDC.
2015-11-18 downloaded from the CCDC.
;
_cell_angle_alpha 71.903(4)
_cell_angle_beta 68.416(3)
_cell_angle_gamma 72.718(3)
_cell_formula_units_Z 1
_cell_length_a 8.2589(8)
_cell_length_b 8.5203(7)
_cell_length_c 9.2443(8)
_cell_measurement_reflns_used 936
_cell_measurement_temperature 150(2)
_cell_measurement_theta_max 24.02
_cell_measurement_theta_min 2.71
_cell_volume 562.54(9)
_computing_cell_refinement 'SAINT V8.27B (Bruker AXS Inc., 2012)'
_computing_data_collection 'Bruker Instrument Service v2012.12.0.3'
_computing_data_reduction 'SAINT V8.27B (Bruker AXS Inc., 2012)'
_computing_structure_refinement 'SHELXL-97 (Sheldrick, 2008)'
_computing_structure_solution 'SHELXS-97 (Sheldrick, 2008)'
_diffrn_ambient_temperature 150(2)
_diffrn_detector_area_resol_mean 8.3333
_diffrn_measured_fraction_theta_full 0.674
_diffrn_measured_fraction_theta_max 0.674
_diffrn_measurement_device_type 'Bruker APEX-II CCD'
_diffrn_measurement_method '\f and \w scans'
_diffrn_radiation_monochromator graphite
_diffrn_radiation_source 'fine-focus sealed tube'
_diffrn_radiation_type MoK\a
_diffrn_radiation_wavelength 0.71073
_diffrn_reflns_av_R_equivalents 0.0206
_diffrn_reflns_av_sigmaI/netI 0.0606
_diffrn_reflns_limit_h_max 10
_diffrn_reflns_limit_h_min -7
_diffrn_reflns_limit_k_max 9
_diffrn_reflns_limit_k_min -9
_diffrn_reflns_limit_l_max 11
_diffrn_reflns_limit_l_min -10
_diffrn_reflns_number 1824
_diffrn_reflns_theta_full 25.99
_diffrn_reflns_theta_max 25.99
_diffrn_reflns_theta_min 2.57
_diffrn_standards_number 0
_exptl_absorpt_coefficient_mu 1.200
_exptl_absorpt_correction_T_max 0.931
_exptl_absorpt_correction_T_min 0.890
_exptl_absorpt_correction_type multi-scan
_exptl_absorpt_process_details 'SADABS V2012/1 (Bruker AXS Inc.)'
_exptl_crystal_colour red
_exptl_crystal_density_diffrn 1.836
_exptl_crystal_density_method 'not measured'
_exptl_crystal_description prism
_exptl_crystal_F_000 318
_exptl_crystal_size_max 0.10
_exptl_crystal_size_mid 0.10
_exptl_crystal_size_min 0.06
_refine_diff_density_max 0.882
_refine_diff_density_min -0.422
_refine_diff_density_rms 0.098
_refine_ls_extinction_method none
_refine_ls_goodness_of_fit_ref 1.053
_refine_ls_hydrogen_treatment constr
_refine_ls_matrix_type full
_refine_ls_number_parameters 160
_refine_ls_number_reflns 1490
_refine_ls_number_restraints 0
_refine_ls_restrained_S_all 1.053
_refine_ls_R_factor_all 0.0775
_refine_ls_R_factor_gt 0.0498
_refine_ls_shift/su_max 0.000
_refine_ls_shift/su_mean 0.000
_refine_ls_structure_factor_coef Fsqd
_refine_ls_weighting_details 'calc w=1/[\s^2^(Fo^2^)+(0.0675P)^2^+0.7313P] where P=(Fo^2^+2Fc^2^)/3'
_refine_ls_weighting_scheme calc
_refine_ls_wR_factor_gt 0.1168
_refine_ls_wR_factor_ref 0.1331
_reflns_number_gt 1080
_reflns_number_total 1490
_reflns_threshold_expression >2sigma(I)
_cod_data_source_file c5dt04138d2.cif
_cod_data_source_block nif2camper
_cod_depositor_comments 'Adding full bibliography for 7037346--7037351.cif.'
_cod_database_code 7037347

loop_
_symmetry_equiv_pos_as_xyz
'x, y, z'
'-x, -y, -z'

loop_
_atom_site_label
_atom_site_type_symbol
_atom_site_fract_x
_atom_site_fract_y
_atom_site_fract_z
_atom_site_U_iso_or_equiv
_atom_site_adp_type
_atom_site_occupancy
_atom_site_symmetry_multiplicity
_atom_site_calc_flag
_atom_site_refinement_flags
Ni01 Ni 0.5000 0.5000 0.5000 0.0178(4) Uani 1 2 d S
N1 N 0.5489(6) 0.6554(6) 0.2846(6) 0.0181(12) Uani 1 1 d .
C2 C 0.3770(7) 0.7889(8) 0.2908(8) 0.0267(16) Uani 1 1 d .
H21 H 0.3999 0.8898 0.2035 0.032 Uiso 1 1 calc R
H22 H 0.2868 0.7437 0.2780 0.032 Uiso 1 1 calc R
C3 C 0.3121(8) 0.8341(8) 0.4468(8) 0.0283(17) Uani 1 1 d .
H31 H 0.1926 0.9088 0.4605 0.034 Uiso 1 1 calc R
H32 H 0.3936 0.8955 0.4522 0.034 Uiso 1 1 calc R
N4 N 0.3030(6) 0.6777(6) 0.5758(6) 0.0207(13) Uani 1 1 d .
H41 H 0.2078 0.6482 0.5756 0.025 Uiso 1 1 d R
C5 C 0.2755(8) 0.7148(8) 0.7288(8) 0.0304(17) Uani 1 1 d .
H51 H 0.1683 0.8056 0.7496 0.036 Uiso 1 1 calc R
H52 H 0.3785 0.7578 0.7200 0.036 Uiso 1 1 calc R
C6 C 0.2532(8) 0.5661(8) 0.8687(8) 0.0291(16) Uani 1 1 d .
H61 H 0.2305 0.6029 0.9672 0.035 Uiso 1 1 calc R
H62 H 0.1481 0.5247 0.8801 0.035 Uiso 1 1 calc R
C7 C 0.4129(8) 0.4248(8) 0.8515(8) 0.0271(16) Uani 1 1 d .
H71 H 0.3956 0.3368 0.9521 0.033 Uiso 1 1 calc R
H72 H 0.5181 0.4681 0.8363 0.033 Uiso 1 1 calc R
C8 C 0.6976(8) 0.7286(8) 0.2719(7) 0.0237(15) Uani 1 1 d .
H81 H 0.7991 0.6336 0.2842 0.028 Uiso 1 1 calc R
H82 H 0.6595 0.7798 0.3649 0.028 Uiso 1 1 calc R
C9 C 0.7685(8) 0.8604(8) 0.1229(8) 0.0252(16) Uani 1 1 d .
F91 F 0.8361(5) 0.8038(5) -0.0108(5) 0.0449(11) Uani 1 1 d .
F92 F 0.9019(5) 0.9018(5) 0.1417(5) 0.0484(12) Uani 1 1 d .
F93 F 0.6494(5) 1.0019(5) 0.0981(5) 0.0491(13) Uani 1 1 d .
Cl1 Cl 0.17851(18) 0.32501(19) 0.35892(18) 0.0232(4) Uani 1 1 d .
O11 O 0.2387(6) 0.4372(6) 0.4068(6) 0.0355(12) Uani 1 1 d .
O12 O 0.3306(5) 0.2197(6) 0.2702(6) 0.0359(13) Uani 1 1 d .
O13 O 0.0780(6) 0.2219(5) 0.4987(6) 0.0391(13) Uani 1 1 d .
O14 O 0.0671(6) 0.4239(6) 0.2595(6) 0.0402(13) Uani 1 1 d .

loop_
_atom_site_aniso_label
_atom_site_aniso_U_11
_atom_site_aniso_U_22
_atom_site_aniso_U_33
_atom_site_aniso_U_23
_atom_site_aniso_U_13
_atom_site_aniso_U_12
Ni01 0.0110(6) 0.0207(7) 0.0205(6) -0.0026(5) -0.0033(5) -0.0058(5)
N1 0.015(2) 0.015(3) 0.026(3) -0.003(2) -0.010(2) -0.003(2)
C2 0.016(3) 0.030(4) 0.030(4) 0.004(3) -0.012(3) -0.004(3)
C3 0.020(3) 0.024(4) 0.037(4) 0.000(3) -0.006(3) -0.008(3)
N4 0.015(2) 0.023(3) 0.023(3) -0.001(2) -0.006(2) -0.008(2)
C5 0.020(3) 0.037(4) 0.036(4) -0.017(3) -0.001(3) -0.009(3)
C6 0.022(3) 0.047(4) 0.024(3) -0.012(3) -0.004(3) -0.013(3)
C7 0.017(3) 0.039(4) 0.026(3) -0.005(3) -0.008(3) -0.010(3)
C8 0.020(3) 0.032(4) 0.023(3) -0.003(3) -0.007(3) -0.014(3)
C9 0.022(3) 0.024(4) 0.029(4) -0.005(3) -0.006(3) -0.007(3)
F91 0.055(3) 0.051(3) 0.029(2) -0.013(2) 0.005(2) -0.029(2)
F92 0.049(3) 0.064(3) 0.041(2) 0.005(2) -0.011(2) -0.046(2)
F93 0.040(2) 0.029(2) 0.055(3) 0.010(2) -0.005(2) -0.005(2)
Cl1 0.0164(8) 0.0264(10) 0.0276(8) -0.0071(7) -0.0058(7) -0.0058(7)
O11 0.037(3) 0.039(3) 0.042(3) -0.014(2) -0.011(2) -0.021(2)
O12 0.018(2) 0.041(3) 0.046(3) -0.017(2) -0.003(2) -0.003(2)
O13 0.033(3) 0.029(3) 0.046(3) -0.007(2) 0.003(2) -0.015(2)
O14 0.026(3) 0.060(3) 0.038(3) -0.008(3) -0.022(2) -0.001(2)

loop_
_atom_type_symbol
_atom_type_description
_atom_type_scat_dispersion_real
_atom_type_scat_dispersion_imag
_atom_type_scat_source
C C 0.0033 0.0016 'International Tables Vol C Tables 4.2.6.8 and 6.1.1.4'
H H 0.0000 0.0000 'International Tables Vol C Tables 4.2.6.8 and 6.1.1.4'
N N 0.0061 0.0033 'International Tables Vol C Tables 4.2.6.8 and 6.1.1.4'
O O 0.0106 0.0060 'International Tables Vol C Tables 4.2.6.8 and 6.1.1.4'
F F 0.0171 0.0103 'International Tables Vol C Tables 4.2.6.8 and 6.1.1.4'
Cl Cl 0.1484 0.1585 'International Tables Vol C Tables 4.2.6.8 and 6.1.1.4'
Ni Ni 0.3393 1.1124 'International Tables Vol C Tables 4.2.6.8 and 6.1.1.4'

loop_
_geom_angle_atom_site_label_1
_geom_angle_atom_site_label_2
_geom_angle_atom_site_label_3
_geom_angle
_geom_angle_site_symmetry_1
_geom_angle_site_symmetry_3
N4 Ni01 N4 180.000(1) 2_666 .
N4 Ni01 N1 87.92(19) 2_666 2_666
N4 Ni01 N1 92.08(19) . 2_666
N4 Ni01 N1 92.08(19) 2_666 .
N4 Ni01 N1 87.92(19) . .
N1 Ni01 N1 180.000(1) 2_666 .
C8 N1 C7 113.2(4) . 2_666
C8 N1 C2 111.5(4) . .
C7 N1 C2 107.6(5) 2_666 .
C8 N1 Ni01 104.9(3) . .
C7 N1 Ni01 114.8(3) 2_666 .
C2 N1 Ni01 104.6(3) . .
C3 C2 N1 107.9(5) . .
C3 C2 H21 110.1 . .
N1 C2 H21 110.1 . .
C3 C2 H22 110.1 . .
N1 C2 H22 110.1 . .
H21 C2 H22 108.4 . .
C2 C3 N4 109.2(5) . .
C2 C3 H31 109.8 . .
N4 C3 H31 109.8 . .
C2 C3 H32 109.8 . .
N4 C3 H32 109.8 . .
H31 C3 H32 108.3 . .
C5 N4 C3 110.4(5) . .
C5 N4 Ni01 119.7(4) . .
C3 N4 Ni01 108.4(4) . .
C5 N4 H41 111.5 . .
C3 N4 H41 101.8 . .
Ni01 N4 H41 103.6 . .
N4 C5 C6 114.3(5) . .
N4 C5 H51 108.7 . .
C6 C5 H51 108.7 . .
N4 C5 H52 108.7 . .
C6 C5 H52 108.7 . .
H51 C5 H52 107.6 . .
C7 C6 C5 112.6(5) . .
C7 C6 H61 109.1 . .
C5 C6 H61 109.1 . .
C7 C6 H62 109.1 . .
C5 C6 H62 109.1 . .
H61 C6 H62 107.8 . .
C6 C7 N1 114.5(5) . 2_666
C6 C7 H71 108.6 . .
N1 C7 H71 108.6 2_666 .
C6 C7 H72 108.6 . .
N1 C7 H72 108.6 2_666 .
H71 C7 H72 107.6 . .
N1 C8 C9 120.2(5) . .
N1 C8 H81 107.3 . .
C9 C8 H81 107.3 . .
N1 C8 H82 107.3 . .
C9 C8 H82 107.3 . .
H81 C8 H82 106.9 . .
F93 C9 F91 107.6(6) . .
F93 C9 F92 107.1(5) . .
F91 C9 F92 106.2(5) . .
F93 C9 C8 114.1(5) . .
F91 C9 C8 113.6(5) . .
F92 C9 C8 107.7(5) . .
O11 Cl1 O13 109.3(3) . .
O11 Cl1 O14 108.9(3) . .
O13 Cl1 O14 109.7(3) . .
O11 Cl1 O12 109.3(3) . .
O13 Cl1 O12 110.0(3) . .
O14 Cl1 O12 109.8(3) . .

loop_
_geom_bond_atom_site_label_1
_geom_bond_atom_site_label_2
_geom_bond_distance
_geom_bond_site_symmetry_2
Ni01 N4 1.946(5) 2_666
Ni01 N4 1.946(5) .
Ni01 N1 1.992(5) 2_666
Ni01 N1 1.992(5) .
N1 C8 1.488(7) .
N1 C7 1.504(8) 2_666
N1 C2 1.528(8) .
C2 C3 1.472(9) .
C2 H21 0.9900 .
C2 H22 0.9900 .
C3 N4 1.487(7) .
C3 H31 0.9900 .
C3 H32 0.9900 .
N4 C5 1.466(8) .
N4 H41 0.8947 .
C5 C6 1.502(8) .
C5 H51 0.9900 .
C5 H52 0.9900 .
C6 C7 1.495(9) .
C6 H61 0.9900 .
C6 H62 0.9900 .
C7 N1 1.504(8) 2_666
C7 H71 0.9900 .
C7 H72 0.9900 .
C8 C9 1.529(8) .
C8 H81 0.9900 .
C8 H82 0.9900 .
C9 F93 1.328(7) .
C9 F91 1.333(8) .
C9 F92 1.333(7) .
Cl1 O11 1.436(5) .
Cl1 O13 1.438(4) .
Cl1 O14 1.443(5) .
Cl1 O12 1.444(5) .
